data_4518643
loop_
_publ_author_name
'Kosone, Takashi'
'Okuda, Syogo'
'Kawata, Masaya'
'Arai, Shunsuke'
'Kosuge, Ryota'
'Kawasaki, Takeshi'

_publ_section_title
;
 A New Systematic Construction of Novel Three-Dimensional Spin Crossover
 Coordination Polymers Based on the [AgI2(CN)3] Building Unit
;
_journal_name_full 'ACS Omega'
_journal_paper_doi 10.1021/acsomega.1c00892
_journal_year 2021
_chemical_formula_moiety 'C15 H6 Ag3 Br2 Cl2 Fe N7'
_chemical_formula_sum 'C15 H6 Ag3 Br2 Cl2 Fe N7'
_chemical_formula_weight 894.43
_space_group_crystal_system monoclinic
_space_group_IT_number 15
_space_group_name_Hall '-C 2yc'
_space_group_name_H-M_alt 'C 1 2/c 1'
_atom_sites_solution_hydrogens geom
_cell_angle_alpha 90
_cell_angle_beta 100.9217(15)
_cell_angle_gamma 90
_cell_formula_units_Z 4
_cell_length_a 12.7896(11)
_cell_length_b 13.5068(11)
_cell_length_c 13.9946(12)
_cell_measurement_reflns_used 1443
_cell_measurement_temperature 275(2)
_cell_measurement_theta_max 22.6038
_cell_measurement_theta_min 2.2144
_cell_volume 2373.7(3)
_computing_cell_refinement 'SAINT V8.34A (Bruker AXS Inc., 2013)'
_computing_data_reduction 'SAINT V8.34A (Bruker AXS Inc., 2013)'
_computing_structure_refinement 'SHELXL-2014/7 (Sheldrick, 2014)'
_diffrn_ambient_temperature 275(2)
_diffrn_detector_area_resol_mean 8.3333
_diffrn_measured_fraction_theta_full 0.999
_diffrn_measured_fraction_theta_max 0.999
_diffrn_measurement_device_type 'CCD area detector'
_diffrn_measurement_method 'phi and omega scans'
_diffrn_radiation_monochromator graphite
_diffrn_radiation_type MoK\a
_diffrn_radiation_wavelength 0.71073
_diffrn_reflns_av_R_equivalents 0.0415
_diffrn_reflns_av_unetI/netI 0.0453
_diffrn_reflns_limit_h_max 10
_diffrn_reflns_limit_h_min -14
_diffrn_reflns_limit_k_max 15
_diffrn_reflns_limit_k_min -14
_diffrn_reflns_limit_l_max 16
_diffrn_reflns_limit_l_min -16
_diffrn_reflns_number 5784
_diffrn_reflns_theta_full 24.10
_diffrn_reflns_theta_max 24.10
_diffrn_reflns_theta_min 2.21
_diffrn_source 'fine-focus sealed tube'
_exptl_absorpt_coefficient_mu 6.646
_exptl_absorpt_correction_T_max 0.39
_exptl_absorpt_correction_T_min 0.34
_exptl_absorpt_correction_type multi-scan
_exptl_absorpt_process_details 'SADABS V2014/5 (Bruker AXS Inc.)'
_exptl_crystal_colour yellow
_exptl_crystal_density_diffrn 2.503
_exptl_crystal_density_meas ?
_exptl_crystal_density_method 'not measured'
_exptl_crystal_description Block
_exptl_crystal_F_000 1460
_exptl_crystal_size_max 0.200
_exptl_crystal_size_mid 0.200
_exptl_crystal_size_min 0.200
_refine_diff_density_max 0.415
_refine_diff_density_min -0.753
_refine_ls_extinction_method none
_refine_ls_goodness_of_fit_ref 0.841
_refine_ls_hydrogen_treatment constr
_refine_ls_matrix_type full
_refine_ls_number_parameters 138
_refine_ls_number_reflns 1888
_refine_ls_number_restraints 0
_refine_ls_restrained_S_all 0.841
_refine_ls_R_factor_all 0.0444
_refine_ls_R_factor_gt 0.0337
_refine_ls_shift/su_max 0.000
_refine_ls_shift/su_mean 0.000
_refine_ls_structure_factor_coef Fsqd
_refine_ls_weighting_details 'w=1/[\s^2^(Fo^2^)+(0.1000P)^2^] where P=(Fo^2^+2Fc^2^)/3'
_refine_ls_weighting_scheme calc
_refine_ls_wR_factor_gt 0.1112
_refine_ls_wR_factor_ref 0.1219
_reflns_number_gt 1529
_reflns_number_total 1888
_reflns_threshold_expression 'I > 2\s(I)'
_cod_data_source_file Fe_3Br5Cl_Ag_275K.cif
_cod_data_source_block I
_cod_depositor_comments
;
The following automatic conversions were performed:

data item '_exptl_crystal_density_meas' value 'not measured' was
changed to '?' -- the value is perceived as not measured.

Automatic conversion script
Id: cif_fix_values 7556 2019-12-06 15:28:31Z antanas 
;
_cod_database_code 4518643

loop_
_space_group_symop_operation_xyz
'x, y, z'
'-x, y, -z+1/2'
'x+1/2, y+1/2, z'
'-x+1/2, y+1/2, -z+1/2'
'-x, -y, -z'
'x, -y, z-1/2'
'-x+1/2, -y+1/2, -z'
'x+1/2, -y+1/2, z-1/2'

loop_
_atom_site_type_symbol
_atom_site_label
_atom_site_fract_x
_atom_site_fract_y
_atom_site_fract_z
_atom_site_U_iso_or_equiv
_atom_site_adp_type
_atom_site_calc_flag
_atom_site_refinement_flags_adp
_atom_site_refinement_flags_occupancy
_atom_site_refinement_flags_posn
_atom_site_occupancy
_atom_site_disorder_assembly
_atom_site_disorder_group
Ag Ag1 0.5 0.17455(6) 0.25 0.0496(3) Uani d T P S 1 . .
Ag Ag2 0.08363(5) 0.43578(5) 0.17470(4) 0.0647(3) Uani d . . . 1 . .
Fe Fe1 0.25 0.25 0.5 0.0268(3) Uani d . P S 1 . .
Br Br1 -0.17168(9) 0.10297(10) 0.31513(8) 0.0652(4) Uani d . P . 0.5 . .
Cl Cl1 0.16630(12) -0.16618(9) 0.40978(11) 0.0810(5) Uani d . P . 0.5 . .
Cl Cl2 -0.17168(9) 0.10297(10) 0.31513(8) 0.0652(4) Uani d . P . 0.5 . .
Br Br2 0.16630(12) -0.16618(9) 0.40978(11) 0.0810(5) Uani d . P . 0.5 . .
N N1 0.1386(4) 0.1280(4) 0.4466(3) 0.0360(12) Uani d . . . 1 . .
N N2 0.3542(4) 0.2001(4) 0.4087(4) 0.0410(12) Uani d . . . 1 . .
N N3 0.1785(4) 0.3412(4) 0.3804(4) 0.0391(12) Uani d . . . 1 . .
N N4 0.0192(7) 0.4845(6) 0.0368(5) 0.078(3) Uani d . P . 0.5 . .
C C6 0.4030(6) 0.1859(5) 0.3509(5) 0.0452(16) Uani d . . . 1 . .
C C7 0.1473(5) 0.3775(5) 0.3087(5) 0.0444(16) Uani d . . . 1 . .
C C8 0.0192(7) 0.4845(6) 0.0368(5) 0.078(3) Uani d . P . 0.5 . .
C C1 0.0353(5) 0.1465(5) 0.4082(4) 0.0409(15) Uani d . . . 1 . .
H H1 0.0094 0.2108 0.4083 0.049 Uiso calc U . R 1 . .
C C5 0.1742(5) 0.0362(5) 0.4454(4) 0.0396(15) Uani d . . . 1 . .
H H5 0.2457 0.0234 0.4702 0.047 Uiso calc U . R 1 . .
C C4 0.1079(6) -0.0416(5) 0.4081(5) 0.0473(17) Uani d . . . 1 . .
C C2 -0.0333(6) 0.0701(5) 0.3685(5) 0.0453(17) Uani d . . . 1 . .
C C3 0.0018(6) -0.0244(5) 0.3703(5) 0.0469(17) Uani d . . . 1 . .
H H3 -0.0441 -0.0761 0.347 0.056 Uiso calc U . R 1 . .

loop_
_atom_site_aniso_label
_atom_site_aniso_U_11
_atom_site_aniso_U_22
_atom_site_aniso_U_33
_atom_site_aniso_U_12
_atom_site_aniso_U_13
_atom_site_aniso_U_23
Ag1 0.0522(5) 0.0576(5) 0.0471(5) 0 0.0298(4) 0
Ag2 0.0748(5) 0.0717(5) 0.0375(4) -0.0181(3) -0.0150(3) 0.0239(3)
Fe1 0.0268(6) 0.0340(6) 0.0201(6) 0.0024(5) 0.0059(5) 0.0040(5)
Br1 0.0432(7) 0.0909(9) 0.0558(7) -0.0090(6) -0.0054(5) 0.0025(6)
Cl1 0.0936(11) 0.0505(8) 0.0959(10) 0.0002(6) 0.0099(8) -0.0175(6)
Cl2 0.0432(7) 0.0909(9) 0.0558(7) -0.0090(6) -0.0054(5) 0.0025(6)
Br2 0.0936(11) 0.0505(8) 0.0959(10) 0.0002(6) 0.0099(8) -0.0175(6)
N1 0.038(3) 0.040(3) 0.029(3) 0.002(2) 0.006(2) 0.004(2)
N2 0.043(3) 0.048(3) 0.036(3) -0.001(2) 0.017(3) 0.000(2)
N3 0.044(3) 0.041(3) 0.030(3) 0.002(2) 0.003(2) 0.007(2)
N4 0.101(7) 0.075(5) 0.042(4) -0.049(5) -0.027(4) 0.030(4)
C6 0.045(4) 0.048(4) 0.044(4) 0.006(3) 0.012(3) 0.009(3)
C7 0.040(4) 0.054(4) 0.034(4) -0.005(3) -0.006(3) 0.010(3)
C8 0.101(7) 0.075(5) 0.042(4) -0.049(5) -0.027(4) 0.030(4)
C1 0.035(4) 0.054(4) 0.032(3) -0.002(3) 0.003(3) 0.004(3)
C5 0.044(4) 0.044(4) 0.032(3) -0.005(3) 0.010(3) -0.001(3)
C4 0.061(5) 0.046(4) 0.035(4) -0.001(3) 0.009(3) -0.004(3)
C2 0.042(4) 0.062(5) 0.031(3) -0.007(3) 0.004(3) 0.004(3)
C3 0.056(5) 0.050(4) 0.034(4) -0.010(3) 0.005(3) 0.000(3)

loop_
_atom_type_symbol
_atom_type_description
_atom_type_scat_dispersion_real
_atom_type_scat_dispersion_imag
_atom_type_scat_source
C C 0.0033 0.0016 'International Tables Vol C Tables 4.2.6.8 and 6.1.1.4'
H H 0.0000 0.0000 'International Tables Vol C Tables 4.2.6.8 and 6.1.1.4'
N N 0.0061 0.0033 'International Tables Vol C Tables 4.2.6.8 and 6.1.1.4'
Cl Cl 0.1484 0.1585 'International Tables Vol C Tables 4.2.6.8 and 6.1.1.4'
Fe Fe 0.3463 0.8444 'International Tables Vol C Tables 4.2.6.8 and 6.1.1.4'
Br Br -0.2901 2.4595 'International Tables Vol C Tables 4.2.6.8 and 6.1.1.4'
Ag Ag -0.8971 1.1015 'International Tables Vol C Tables 4.2.6.8 and 6.1.1.4'

loop_
_geom_angle_atom_site_label_1
_geom_angle_atom_site_label_2
_geom_angle_atom_site_label_3
_geom_angle_site_symmetry_1
_geom_angle_site_symmetry_3
_geom_angle
_geom_angle_publ_flag
C6 Ag1 C6 2_655 . 171.4(4) ?
C7 Ag2 N4 . . 176.1(3) ?
C7 Ag2 Ag2 . 2 66.9(2) ?
N4 Ag2 Ag2 . 2 114.2(3) ?
N2 Fe1 N2 7_556 . 180.0 ?
N2 Fe1 N3 7_556 . 93.7(2) ?
N2 Fe1 N3 . . 86.3(2) ?
N2 Fe1 N3 7_556 7_556 86.3(2) ?
N2 Fe1 N3 . 7_556 93.7(2) ?
N3 Fe1 N3 . 7_556 180.0 ?
N2 Fe1 N1 7_556 . 90.1(2) ?
N2 Fe1 N1 . . 89.9(2) ?
N3 Fe1 N1 . . 90.69(19) ?
N3 Fe1 N1 7_556 . 89.32(19) ?
N2 Fe1 N1 7_556 7_556 89.9(2) ?
N2 Fe1 N1 . 7_556 90.1(2) ?
N3 Fe1 N1 . 7_556 89.32(19) ?
N3 Fe1 N1 7_556 7_556 90.68(19) ?
N1 Fe1 N1 . 7_556 180.0 ?
C5 N1 C1 . . 118.7(5) ?
C5 N1 Fe1 . . 120.1(4) ?
C1 N1 Fe1 . . 121.0(4) ?
C6 N2 Fe1 . . 168.9(6) ?
C7 N3 Fe1 . . 168.5(6) ?
C8 N4 N4 5_565 5_565 0 ?
C8 N4 Ag2 5_565 . 175.9(13) ?
N4 N4 Ag2 5_565 . 175.9(13) ?
N2 C6 Ag1 . . 173.7(7) ?
N3 C7 Ag2 . . 176.1(6) ?
N1 C1 C2 . . 120.9(6) ?
N1 C1 H1 . . 119.5 ?
C2 C1 H1 . . 119.5 ?
N1 C5 C4 . . 121.8(6) ?
N1 C5 H5 . . 119.1 ?
C4 C5 H5 . . 119.1 ?
C3 C4 C5 . . 120.2(6) ?
C3 C4 Cl1 . . 121.8(5) ?
C5 C4 Cl1 . . 118.0(6) ?
C3 C2 C1 . . 120.5(7) ?
C3 C2 Br1 . . 121.7(5) ?
C1 C2 Br1 . . 117.7(5) ?
C2 C3 C4 . . 117.7(6) ?
C2 C3 H3 . . 121.1 ?
C4 C3 H3 . . 121.1 ?

loop_
_geom_bond_atom_site_label_1
_geom_bond_atom_site_label_2
_geom_bond_site_symmetry_2
_geom_bond_distance
_geom_bond_publ_flag
Ag1 C6 2_655 2.054(7) ?
Ag1 C6 . 2.054(7) ?
Ag2 C7 . 2.054(7) ?
Ag2 N4 . 2.057(6) ?
Ag2 Ag2 2 3.2750(14) ?
Fe1 N2 7_556 2.123(5) ?
Fe1 N2 . 2.123(5) ?
Fe1 N3 . 2.139(5) ?
Fe1 N3 7_556 2.139(5) ?
Fe1 N1 . 2.213(5) ?
Fe1 N1 7_556 2.213(5) ?
Br1 C2 . 1.840(7) ?
Cl1 C4 . 1.839(7) ?
N1 C5 . 1.322(8) ?
N1 C1 . 1.352(8) ?
N2 C6 . 1.128(9) ?
N3 C7 . 1.121(8) ?
N4 C8 5_565 1.134(12) ?
N4 N4 5_565 1.134(12) ?
C1 C2 . 1.399(9) ?
C1 H1 . 0.93 ?
C5 C4 . 1.389(9) ?
C5 H5 . 0.93 ?
C4 C3 . 1.380(10) ?
C2 C3 . 1.352(10) ?
C3 H3 . 0.93 ?
